data_7152712
loop_
_publ_author_name
'Huang, Chuhui'
'Kothandaraman, Prasath'
'Koh, Bing Qin'
'Chan, Philip Wai Hong'

_publ_section_title
;
 Study of substrate dependence on the chemoselectivity of the
 gold-catalysed cycloisomerisation of aryl substituted 1,7-enynes.
;
_journal_issue 45
_journal_name_full 'Organic &amp; biomolecular chemistry'
_journal_page_first 9067
_journal_page_last 9078
_journal_paper_doi 10.1039/c2ob26458g
_journal_volume 10
_journal_year 2012
_chemical_formula_moiety 'C26 H25 N O2 S'
_chemical_formula_sum 'C26 H25 N O2 S'
_chemical_formula_weight 415.53
_chemical_name_systematic
;
?
;
_space_group_IT_number 14
_symmetry_cell_setting monoclinic
_symmetry_space_group_name_Hall '-P 2ybc'
_symmetry_space_group_name_H-M 'P 1 21/c 1'
_atom_sites_solution_hydrogens geom
_atom_sites_solution_primary direct
_atom_sites_solution_secondary difmap
_audit_creation_method SHELXL-97
_cell_angle_alpha 90.00
_cell_angle_beta 94.734(3)
_cell_angle_gamma 90.00
_cell_formula_units_Z 4
_cell_length_a 8.1540(3)
_cell_length_b 11.6860(5)
_cell_length_c 22.9788(10)
_cell_measurement_reflns_used 4695
_cell_measurement_temperature 103(2)
_cell_measurement_theta_max 31.70
_cell_measurement_theta_min 2.49
_cell_volume 2182.13(16)
_computing_cell_refinement 'Bruker SAINT'
_computing_data_collection 'Bruker APEX2'
_computing_data_reduction 'Bruker SAINT'
_computing_molecular_graphics 'Bruker SHELXTL'
_computing_publication_material 'Bruker SHELXTL'
_computing_structure_refinement 'SHELXL-97 (Sheldrick, 2008)'
_computing_structure_solution 'SHELXS-97 (Sheldrick, 2008)'
_diffrn_ambient_temperature 103(2)
_diffrn_measured_fraction_theta_full 0.992
_diffrn_measured_fraction_theta_max 0.953
_diffrn_measurement_device_type 'Bruker APEX-II CCD'
_diffrn_measurement_method '\f and \w scans'
_diffrn_radiation_monochromator graphite
_diffrn_radiation_source 'fine-focus sealed tube'
_diffrn_radiation_type MoK\a
_diffrn_radiation_wavelength 0.71073
_diffrn_reflns_av_R_equivalents 0.0363
_diffrn_reflns_av_sigmaI/netI 0.0436
_diffrn_reflns_limit_h_max 11
_diffrn_reflns_limit_h_min -8
_diffrn_reflns_limit_k_max 17
_diffrn_reflns_limit_k_min -17
_diffrn_reflns_limit_l_max 34
_diffrn_reflns_limit_l_min -30
_diffrn_reflns_number 20165
_diffrn_reflns_theta_full 25.00
_diffrn_reflns_theta_max 31.82
_diffrn_reflns_theta_min 1.96
_exptl_absorpt_coefficient_mu 0.171
_exptl_absorpt_correction_T_max 0.9380
_exptl_absorpt_correction_T_min 0.9349
_exptl_absorpt_correction_type multi-scan
_exptl_absorpt_process_details sadabs
_exptl_crystal_colour colourless
_exptl_crystal_density_diffrn 1.265
_exptl_crystal_density_method 'not measured'
_exptl_crystal_description block
_exptl_crystal_F_000 880
_exptl_crystal_size_max 0.40
_exptl_crystal_size_mid 0.39
_exptl_crystal_size_min 0.38
_refine_diff_density_max 0.472
_refine_diff_density_min -0.433
_refine_diff_density_rms 0.062
_refine_ls_extinction_method none
_refine_ls_goodness_of_fit_ref 1.023
_refine_ls_hydrogen_treatment constr
_refine_ls_matrix_type full
_refine_ls_number_parameters 273
_refine_ls_number_reflns 7116
_refine_ls_number_restraints 0
_refine_ls_restrained_S_all 1.023
_refine_ls_R_factor_all 0.0651
_refine_ls_R_factor_gt 0.0460
_refine_ls_shift/su_max 0.004
_refine_ls_shift/su_mean 0.000
_refine_ls_structure_factor_coef Fsqd
_refine_ls_weighting_details 'calc w=1/[\s^2^(Fo^2^)+(0.0633P)^2^+0.6188P] where P=(Fo^2^+2Fc^2^)/3'
_refine_ls_weighting_scheme calc
_refine_ls_wR_factor_gt 0.1144
_refine_ls_wR_factor_ref 0.1288
_reflns_number_gt 5418
_reflns_number_total 7116
_reflns_threshold_expression >2sigma(I)
_cod_data_source_file c2ob26458g.txt
_cod_data_source_block chan156
_cod_depositor_comments
;
The following automatic conversions were performed:

'_symmetry_cell_setting' value 'Monoclinic' changed to 'monoclinic'
according to /home/saulius/struct/CIF-dictionaries/cif_core.dic
dictionary named 'cif_core.dic' version 2.4.2 from 2011-04-26.

Automatic conversion script
Id: cif_fix_values 1891 2012-01-12 08:04:46Z andrius 
;
_cod_original_sg_symbol_H-M P2(1)/c
_cod_database_code 7152712

loop_
_symmetry_equiv_pos_as_xyz
'x, y, z'
'-x, y+1/2, -z+1/2'
'-x, -y, -z'
'x, -y-1/2, z-1/2'

loop_
_atom_site_label
_atom_site_type_symbol
_atom_site_fract_x
_atom_site_fract_y
_atom_site_fract_z
_atom_site_U_iso_or_equiv
_atom_site_adp_type
_atom_site_occupancy
_atom_site_symmetry_multiplicity
_atom_site_calc_flag
_atom_site_refinement_flags
C1 C 0.32416(17) 0.86373(12) 0.57323(6) 0.0207(3) Uani 1 1 d .
H1A H 0.3226 0.8128 0.6076 0.025 Uiso 1 1 calc R
H1B H 0.2092 0.8845 0.5603 0.025 Uiso 1 1 calc R
C2 C 0.42212(17) 0.97145(12) 0.58989(6) 0.0196(3) Uani 1 1 d .
H2A H 0.4118 1.0260 0.5568 0.024 Uiso 1 1 calc R
H2B H 0.3755 1.0083 0.6236 0.024 Uiso 1 1 calc R
C3 C 0.60223(16) 0.94572(11) 0.60546(5) 0.0163(2) Uani 1 1 d .
C4 C 0.67198(16) 0.87173(11) 0.56119(5) 0.0175(2) Uani 1 1 d .
C5 C 0.80614(17) 0.89958(13) 0.53490(6) 0.0224(3) Uani 1 1 d .
H5A H 0.8615 0.9695 0.5443 0.027 Uiso 1 1 calc R
H5B H 0.8464 0.8495 0.5068 0.027 Uiso 1 1 calc R
C6 C 0.57059(17) 0.76691(11) 0.54311(6) 0.0196(3) Uani 1 1 d .
H6A H 0.6177 0.7283 0.5100 0.024 Uiso 1 1 calc R
H6B H 0.5717 0.7123 0.5761 0.024 Uiso 1 1 calc R
C7 C 0.68818(16) 0.98698(10) 0.65374(5) 0.0155(2) Uani 1 1 d .
C8 C 0.86150(16) 0.95603(11) 0.67313(6) 0.0177(2) Uani 1 1 d .
C9 C 0.91726(17) 0.84309(12) 0.67594(6) 0.0208(3) Uani 1 1 d .
H9 H 0.8452 0.7826 0.6631 0.025 Uiso 1 1 calc R
C10 C 1.07827(19) 0.81859(15) 0.69748(6) 0.0293(3) Uani 1 1 d .
H10 H 1.1156 0.7416 0.6994 0.035 Uiso 1 1 calc R
C11 C 1.18411(19) 0.90657(19) 0.71616(7) 0.0372(4) Uani 1 1 d .
H11 H 1.2938 0.8895 0.7308 0.045 Uiso 1 1 calc R
C12 C 1.1312(2) 1.01823(18) 0.71363(8) 0.0372(4) Uani 1 1 d .
H12 H 1.2043 1.0783 0.7262 0.045 Uiso 1 1 calc R
C13 C 0.97026(19) 1.04309(14) 0.69254(7) 0.0277(3) Uani 1 1 d .
H13 H 0.9338 1.1203 0.6913 0.033 Uiso 1 1 calc R
C14 C 0.61341(16) 1.07014(10) 0.69320(5) 0.0158(2) Uani 1 1 d .
C15 C 0.61866(17) 1.04848(11) 0.75300(6) 0.0191(3) Uani 1 1 d .
H15 H 0.6713 0.9812 0.7684 0.023 Uiso 1 1 calc R
C16 C 0.54790(19) 1.12408(13) 0.79033(6) 0.0245(3) Uani 1 1 d .
H16 H 0.5498 1.1073 0.8308 0.029 Uiso 1 1 calc R
C17 C 0.47464(19) 1.22383(14) 0.76850(7) 0.0284(3) Uani 1 1 d .
H17 H 0.4253 1.2754 0.7938 0.034 Uiso 1 1 calc R
C18 C 0.4738(2) 1.24793(13) 0.70938(7) 0.0305(3) Uani 1 1 d .
H18 H 0.4258 1.3171 0.6944 0.037 Uiso 1 1 calc R
C19 C 0.54235(19) 1.17196(12) 0.67189(6) 0.0239(3) Uani 1 1 d .
H19 H 0.5409 1.1894 0.6315 0.029 Uiso 1 1 calc R
C20 C 0.20856(17) 0.61039(11) 0.53531(6) 0.0199(3) Uani 1 1 d .
C21 C 0.30222(19) 0.51341(12) 0.54876(6) 0.0239(3) Uani 1 1 d .
H21 H 0.4047 0.5032 0.5326 0.029 Uiso 1 1 calc R
C22 C 0.2460(2) 0.43153(12) 0.58582(6) 0.0255(3) Uani 1 1 d .
H22 H 0.3104 0.3651 0.5946 0.031 Uiso 1 1 calc R
C23 C 0.09715(19) 0.44471(12) 0.61037(6) 0.0235(3) Uani 1 1 d .
C24 C 0.0360(2) 0.35576(14) 0.65077(7) 0.0309(3) Uani 1 1 d .
H24A H 0.0909 0.2827 0.6446 0.046 Uiso 1 1 calc R
H24B H -0.0832 0.3464 0.6427 0.046 Uiso 1 1 calc R
H24C H 0.0604 0.3803 0.6913 0.046 Uiso 1 1 calc R
C25 C 0.0060(2) 0.54308(14) 0.59695(7) 0.0319(3) Uani 1 1 d .
H25 H -0.0956 0.5538 0.6137 0.038 Uiso 1 1 calc R
C26 C 0.05952(19) 0.62565(14) 0.55985(7) 0.0298(3) Uani 1 1 d .
H26 H -0.0048 0.6922 0.5512 0.036 Uiso 1 1 calc R
N1 N 0.39962(14) 0.80354(10) 0.52576(5) 0.0185(2) Uani 1 1 d .
O1 O 0.13683(13) 0.77988(9) 0.46560(4) 0.0235(2) Uani 1 1 d .
O2 O 0.37799(13) 0.65837(9) 0.44754(4) 0.0236(2) Uani 1 1 d .
S1 S 0.27771(4) 0.71456(3) 0.487430(14) 0.01892(9) Uani 1 1 d .

loop_
_atom_site_aniso_label
_atom_site_aniso_U_11
_atom_site_aniso_U_22
_atom_site_aniso_U_33
_atom_site_aniso_U_23
_atom_site_aniso_U_13
_atom_site_aniso_U_12
C1 0.0189(7) 0.0257(6) 0.0178(6) -0.0050(5) 0.0023(5) 0.0049(5)
C2 0.0189(6) 0.0214(6) 0.0180(6) -0.0037(5) -0.0017(5) 0.0069(5)
C3 0.0170(6) 0.0169(5) 0.0152(6) 0.0017(4) 0.0027(4) 0.0045(4)
C4 0.0183(6) 0.0195(6) 0.0144(5) 0.0012(4) 0.0002(4) 0.0061(5)
C5 0.0202(7) 0.0288(7) 0.0187(6) 0.0025(5) 0.0037(5) 0.0067(5)
C6 0.0204(7) 0.0197(6) 0.0186(6) -0.0012(4) 0.0013(5) 0.0063(5)
C7 0.0167(6) 0.0137(5) 0.0163(6) 0.0024(4) 0.0030(4) 0.0011(4)
C8 0.0151(6) 0.0212(6) 0.0170(6) 0.0011(4) 0.0032(4) 0.0005(5)
C9 0.0208(7) 0.0243(6) 0.0175(6) 0.0011(5) 0.0032(5) 0.0055(5)
C10 0.0242(8) 0.0437(9) 0.0203(7) 0.0036(6) 0.0045(5) 0.0163(7)
C11 0.0148(7) 0.0701(13) 0.0267(8) -0.0034(8) 0.0009(6) 0.0078(8)
C12 0.0190(8) 0.0540(11) 0.0387(9) -0.0086(8) 0.0039(6) -0.0092(7)
C13 0.0208(7) 0.0305(7) 0.0322(8) -0.0031(6) 0.0040(6) -0.0066(6)
C14 0.0152(6) 0.0145(5) 0.0178(6) -0.0010(4) 0.0007(4) 0.0002(4)
C15 0.0209(7) 0.0184(6) 0.0180(6) 0.0010(4) 0.0015(5) -0.0031(5)
C16 0.0265(7) 0.0273(7) 0.0202(6) -0.0063(5) 0.0050(5) -0.0064(6)
C17 0.0247(8) 0.0300(7) 0.0306(8) -0.0144(6) 0.0031(6) 0.0018(6)
C18 0.0352(9) 0.0222(6) 0.0327(8) -0.0072(6) -0.0056(6) 0.0114(6)
C19 0.0309(8) 0.0192(6) 0.0212(6) -0.0008(5) -0.0011(5) 0.0060(5)
C20 0.0232(7) 0.0197(6) 0.0166(6) -0.0017(4) 0.0008(5) 0.0020(5)
C21 0.0278(8) 0.0244(6) 0.0202(6) 0.0006(5) 0.0059(5) 0.0067(6)
C22 0.0340(8) 0.0230(6) 0.0197(6) 0.0023(5) 0.0027(6) 0.0068(6)
C23 0.0291(8) 0.0237(6) 0.0177(6) -0.0012(5) 0.0004(5) -0.0036(6)
C24 0.0355(9) 0.0330(8) 0.0239(7) 0.0045(6) 0.0019(6) -0.0064(7)
C25 0.0266(8) 0.0329(8) 0.0376(9) 0.0045(6) 0.0113(6) 0.0027(6)
C26 0.0248(8) 0.0265(7) 0.0390(9) 0.0060(6) 0.0090(6) 0.0077(6)
N1 0.0183(6) 0.0192(5) 0.0177(5) -0.0032(4) 0.0006(4) 0.0034(4)
O1 0.0245(5) 0.0226(5) 0.0222(5) 0.0007(4) -0.0054(4) 0.0033(4)
O2 0.0303(6) 0.0245(5) 0.0165(4) -0.0032(4) 0.0047(4) 0.0025(4)
S1 0.02257(18) 0.01894(15) 0.01499(15) -0.00094(11) -0.00004(11) 0.00237(12)

loop_
_atom_type_symbol
_atom_type_description
_atom_type_scat_dispersion_real
_atom_type_scat_dispersion_imag
_atom_type_scat_source
C C 0.0033 0.0016 'International Tables Vol C Tables 4.2.6.8 and 6.1.1.4'
H H 0.0000 0.0000 'International Tables Vol C Tables 4.2.6.8 and 6.1.1.4'
N N 0.0061 0.0033 'International Tables Vol C Tables 4.2.6.8 and 6.1.1.4'
O O 0.0106 0.0060 'International Tables Vol C Tables 4.2.6.8 and 6.1.1.4'
S S 0.1246 0.1234 'International Tables Vol C Tables 4.2.6.8 and 6.1.1.4'

loop_
_geom_angle_atom_site_label_1
_geom_angle_atom_site_label_2
_geom_angle_atom_site_label_3
_geom_angle
N1 C1 C2 109.77(11)
N1 C1 H1A 109.7
C2 C1 H1A 109.7
N1 C1 H1B 109.7
C2 C1 H1B 109.7
H1A C1 H1B 108.2
C3 C2 C1 111.97(11)
C3 C2 H2A 109.2
C1 C2 H2A 109.2
C3 C2 H2B 109.2
C1 C2 H2B 109.2
H2A C2 H2B 107.9
C7 C3 C4 124.65(12)
C7 C3 C2 123.43(11)
C4 C3 C2 111.91(11)
C5 C4 C3 122.94(13)
C5 C4 C6 121.49(12)
C3 C4 C6 115.30(11)
C4 C5 H5A 120.0
C4 C5 H5B 120.0
H5A C5 H5B 120.0
N1 C6 C4 108.67(10)
N1 C6 H6A 110.0
C4 C6 H6A 110.0
N1 C6 H6B 110.0
C4 C6 H6B 110.0
H6A C6 H6B 108.3
C3 C7 C8 124.99(11)
C3 C7 C14 121.37(11)
C8 C7 C14 113.64(11)
C9 C8 C13 118.53(13)
C9 C8 C7 122.71(12)
C13 C8 C7 118.65(12)
C10 C9 C8 120.28(14)
C10 C9 H9 119.9
C8 C9 H9 119.9
C11 C10 C9 120.08(15)
C11 C10 H10 120.0
C9 C10 H10 120.0
C12 C11 C10 120.38(15)
C12 C11 H11 119.8
C10 C11 H11 119.8
C11 C12 C13 119.78(16)
C11 C12 H12 120.1
C13 C12 H12 120.1
C12 C13 C8 120.94(15)
C12 C13 H13 119.5
C8 C13 H13 119.5
C19 C14 C15 118.62(12)
C19 C14 C7 121.39(12)
C15 C14 C7 119.96(11)
C16 C15 C14 120.82(13)
C16 C15 H15 119.6
C14 C15 H15 119.6
C17 C16 C15 120.02(13)
C17 C16 H16 120.0
C15 C16 H16 120.0
C16 C17 C18 119.53(13)
C16 C17 H17 120.2
C18 C17 H17 120.2
C19 C18 C17 120.60(14)
C19 C18 H18 119.7
C17 C18 H18 119.7
C18 C19 C14 120.36(13)
C18 C19 H19 119.8
C14 C19 H19 119.8
C21 C20 C26 119.80(13)
C21 C20 S1 120.29(11)
C26 C20 S1 119.91(11)
C22 C21 C20 119.86(14)
C22 C21 H21 120.1
C20 C21 H21 120.1
C21 C22 C23 121.22(14)
C21 C22 H22 119.4
C23 C22 H22 119.4
C22 C23 C25 118.10(13)
C22 C23 C24 121.27(14)
C25 C23 C24 120.63(14)
C23 C24 H24A 109.5
C23 C24 H24B 109.5
H24A C24 H24B 109.5
C23 C24 H24C 109.5
H24A C24 H24C 109.5
H24B C24 H24C 109.5
C26 C25 C23 121.60(15)
C26 C25 H25 119.2
C23 C25 H25 119.2
C25 C26 C20 119.40(14)
C25 C26 H26 120.3
C20 C26 H26 120.3
C1 N1 C6 112.32(10)
C1 N1 S1 115.31(9)
C6 N1 S1 118.40(9)
O1 S1 O2 120.10(6)
O1 S1 N1 106.39(6)
O2 S1 N1 106.27(6)
O1 S1 C20 107.29(7)
O2 S1 C20 108.09(6)
N1 S1 C20 108.22(6)

loop_
_geom_bond_atom_site_label_1
_geom_bond_atom_site_label_2
_geom_bond_distance
C1 N1 1.4744(16)
C1 C2 1.523(2)
C1 H1A 0.9900
C1 H1B 0.9900
C2 C3 1.5128(18)
C2 H2A 0.9900
C2 H2B 0.9900
C3 C7 1.3513(18)
C3 C4 1.4839(17)
C4 C5 1.3328(19)
C4 C6 1.5165(19)
C5 H5A 0.9500
C5 H5B 0.9500
C6 N1 1.4811(17)
C6 H6A 0.9900
C6 H6B 0.9900
C7 C8 1.4908(18)
C7 C14 1.4932(17)
C8 C9 1.3957(18)
C8 C13 1.398(2)
C9 C10 1.394(2)
C9 H9 0.9500
C10 C11 1.387(3)
C10 H10 0.9500
C11 C12 1.374(3)
C11 H11 0.9500
C12 C13 1.392(2)
C12 H12 0.9500
C13 H13 0.9500
C14 C19 1.3945(18)
C14 C15 1.3945(18)
C15 C16 1.3896(19)
C15 H15 0.9500
C16 C17 1.385(2)
C16 H16 0.9500
C17 C18 1.387(2)
C17 H17 0.9500
C18 C19 1.386(2)
C18 H18 0.9500
C19 H19 0.9500
C20 C21 1.3872(19)
C20 C26 1.393(2)
C20 S1 1.7642(14)
C21 C22 1.384(2)
C21 H21 0.9500
C22 C23 1.389(2)
C22 H22 0.9500
C23 C25 1.390(2)
C23 C24 1.506(2)
C24 H24A 0.9800
C24 H24B 0.9800
C24 H24C 0.9800
C25 C26 1.382(2)
C25 H25 0.9500
C26 H26 0.9500
N1 S1 1.6434(12)
O1 S1 1.4348(10)
O2 S1 1.4365(10)
